data_7107925
loop_
_publ_author_name
'Jurgen Kahr'
'Alexandra M. Z. Slawin'
'John P. S. Mowat'
'David Fairen-Jimenez'
'Paul A. Wright'

_publ_section_title
;
 Synthetic control of framework zinc purinate crystallisation and
 properties of a large pore, decorated, mixed-linker RHO-type ZIF
;
_journal_name_full Chem.Commun.
_journal_page_first 6690
_journal_paper_doi 10.1039/c2cc32927a
_journal_volume 48
_journal_year 2012
_chemical_formula_moiety 'C7 H6 N4 O2 Zn1'
_chemical_formula_sum 'C7 H6 N4 O2 Zn'
_chemical_formula_weight 243.5
_chemical_name_systematic
;
?
;
_space_group_IT_number 82
_symmetry_cell_setting tetragonal
_symmetry_space_group_name_Hall 'I -4'
_symmetry_space_group_name_H-M 'I -4'
_atom_sites_solution_hydrogens geom
_atom_sites_solution_primary direct
_atom_sites_solution_secondary difmap
_audit_creation_method SHELXL-97
_cell_angle_alpha 90.00
_cell_angle_beta 90.00
_cell_angle_gamma 90.00
_cell_formula_units_Z 8
_cell_length_a 15.02(3)
_cell_length_b 15.02(3)
_cell_length_c 9.570(19)
_cell_measurement_reflns_used 3341
_cell_measurement_temperature 93(2)
_cell_measurement_theta_max 27.7
_cell_measurement_theta_min 1.9
_cell_volume 2159(7)
_computing_cell_refinement
;
CrystalClear-SM Expert 2.0 rc13 (Rigaku, 2009)
;
_computing_data_collection
;
CrystalClear-SM Expert 2.0 rc13 (Rigaku, 2009)
;
_computing_data_reduction
;
CrystalClear-SM Expert 2.0 rc13 (Rigaku, 2009)
;
_computing_structure_refinement 'SHELXL-97 (Sheldrick, 2008)'
_diffrn_ambient_temperature 93(2)
_diffrn_detector_area_resol_mean 28.5714
_diffrn_measured_fraction_theta_full 1.000
_diffrn_measured_fraction_theta_max 1.000
_diffrn_measurement_device_type
;
Rigaku Saturn70 (2x2 bin mode)
;
_diffrn_measurement_method 'profile data from \w-scans'
_diffrn_radiation_monochromator graphite
_diffrn_radiation_source 'fine-focus sealed tube'
_diffrn_radiation_type MoK\a
_diffrn_radiation_wavelength 0.71073
_diffrn_reflns_av_R_equivalents 0.0347
_diffrn_reflns_av_sigmaI/netI 0.0234
_diffrn_reflns_limit_h_max 18
_diffrn_reflns_limit_h_min -18
_diffrn_reflns_limit_k_max 15
_diffrn_reflns_limit_k_min -18
_diffrn_reflns_limit_l_max 11
_diffrn_reflns_limit_l_min -11
_diffrn_reflns_number 11116
_diffrn_reflns_theta_full 25.45
_diffrn_reflns_theta_max 25.45
_diffrn_reflns_theta_min 1.92
_exptl_absorpt_coefficient_mu 2.256
_exptl_absorpt_correction_T_max 1.000
_exptl_absorpt_correction_T_min 0.503
_exptl_absorpt_correction_type multi-scan
_exptl_crystal_colour Colorless
_exptl_crystal_density_diffrn 1.498
_exptl_crystal_density_method 'not measured'
_exptl_crystal_description Prism
_exptl_crystal_F_000 976
_exptl_crystal_size_max 0.15
_exptl_crystal_size_mid 0.03
_exptl_crystal_size_min 0.03
_refine_diff_density_max 1.906
_refine_diff_density_min -0.976
_refine_diff_density_rms 0.362
_refine_ls_abs_structure_details 'Flack H D (1983), Acta Cryst. A39, 876-881'
_refine_ls_abs_structure_Flack 0.16(5)
_refine_ls_extinction_method none
_refine_ls_goodness_of_fit_ref 1.133
_refine_ls_hydrogen_treatment constr
_refine_ls_matrix_type full
_refine_ls_number_parameters 108
_refine_ls_number_reflns 2016
_refine_ls_number_restraints 10
_refine_ls_restrained_S_all 1.135
_refine_ls_R_factor_all 0.0753
_refine_ls_R_factor_gt 0.0748
_refine_ls_shift/su_max 0.000
_refine_ls_shift/su_mean 0.000
_refine_ls_structure_factor_coef Fsqd
_refine_ls_weighting_details 'calc w=1/[\s^2^(Fo^2^)+(0.1661P)^2^+8.6295P] where P=(Fo^2^+2Fc^2^)/3'
_refine_ls_weighting_scheme calc
_refine_ls_wR_factor_gt 0.2167
_refine_ls_wR_factor_ref 0.2174
_reflns_number_gt 1981
_reflns_number_total 2016
_reflns_threshold_expression >2\s(I)
_cod_data_source_file c2cc32927a.txt
_cod_data_source_block structure3
_cod_original_formula_sum 'C7 H6 N4 O2 Zn1'
_cod_database_code 7107925

loop_
_symmetry_equiv_pos_as_xyz
'x, y, z'
'y, -x, -z'
'-x, -y, z'
'-y, x, -z'
'x+1/2, y+1/2, z+1/2'
'y+1/2, -x+1/2, -z+1/2'
'-x+1/2, -y+1/2, z+1/2'
'-y+1/2, x+1/2, -z+1/2'

loop_
_atom_site_label
_atom_site_type_symbol
_atom_site_fract_x
_atom_site_fract_y
_atom_site_fract_z
_atom_site_U_iso_or_equiv
_atom_site_adp_type
_atom_site_occupancy
_atom_site_symmetry_multiplicity
_atom_site_calc_flag
_atom_site_refinement_flags
Zn1 Zn -0.32137(6) -0.15392(5) -0.45684(9) 0.0259(3) Uani 1 1 d .
N1 N -0.3190(5) -0.2033(5) -0.2621(7) 0.0298(14) Uani 1 1 d .
C1 C -0.2485(5) -0.2429(6) -0.2010(10) 0.0271(15) Uani 1 1 d .
H1 H -0.1917 -0.2422 -0.2398 0.033 Uiso 1 1 calc R
N2 N -0.2669(4) -0.2830(4) -0.0806(7) 0.0276(14) Uani 1 1 d .
C2 C -0.3556(5) -0.2711(5) -0.0612(8) 0.0237(15) Uani 1 1 d .
N3 N -0.4038(4) -0.2992(4) 0.0467(8) 0.0307(14) Uani 1 1 d .
C3 C -0.4884(5) -0.2750(6) 0.0420(10) 0.0327(17) Uani 1 1 d .
H3 H -0.5255 -0.2947 0.1134 0.039 Uiso 1 1 calc R
N4 N -0.5252(4) -0.2236(5) -0.0594(8) 0.0332(15) Uani 1 1 d .
C4 C -0.4770(5) -0.1957(6) -0.1689(9) 0.0302(17) Uani 1 1 d .
H4 H -0.5022 -0.1615 -0.2396 0.036 Uiso 1 1 calc R
C5 C -0.3869(5) -0.2204(5) -0.1722(8) 0.0254(15) Uani 1 1 d .
O1 O -0.4267(12) -0.1892(12) -0.572(3) 0.161(5) Uiso 1 1 d DU
O2 O -0.4769(12) -0.0794(12) -0.444(2) 0.153(5) Uiso 1 1 d DU
C6 C -0.4797(13) -0.1287(17) -0.549(3) 0.158(5) Uiso 1 1 d DU
C7 C -0.5707(14) -0.133(2) -0.628(3) 0.152(6) Uiso 1 1 d DU
H7A H -0.6042 -0.0801 -0.6099 0.227 Uiso 1 1 calc R
H7B H -0.6037 -0.1842 -0.5964 0.227 Uiso 1 1 calc R
H7C H -0.5601 -0.1385 -0.7268 0.227 Uiso 1 1 calc R

loop_
_atom_site_aniso_label
_atom_site_aniso_U_11
_atom_site_aniso_U_22
_atom_site_aniso_U_33
_atom_site_aniso_U_23
_atom_site_aniso_U_13
_atom_site_aniso_U_12
Zn1 0.0314(5) 0.0250(5) 0.0215(5) 0.0011(3) 0.0023(3) 0.0027(3)
N1 0.034(3) 0.030(3) 0.026(3) 0.004(3) 0.001(3) 0.000(3)
C1 0.022(3) 0.027(4) 0.033(4) 0.000(3) -0.005(3) 0.003(3)
N2 0.021(3) 0.031(3) 0.031(4) 0.003(3) -0.002(2) 0.001(2)
C2 0.023(3) 0.024(3) 0.024(4) 0.003(3) -0.001(3) 0.000(3)
N3 0.027(3) 0.036(3) 0.029(4) 0.015(3) -0.001(3) -0.004(2)
C3 0.030(4) 0.048(4) 0.020(4) 0.010(4) 0.004(3) 0.001(3)
N4 0.026(3) 0.043(4) 0.030(4) 0.012(3) -0.006(3) 0.002(3)
C4 0.026(4) 0.035(4) 0.029(4) 0.009(3) -0.003(3) 0.000(3)
C5 0.028(4) 0.026(4) 0.023(4) 0.005(3) 0.001(3) 0.004(3)

loop_
_atom_type_symbol
_atom_type_description
_atom_type_scat_dispersion_real
_atom_type_scat_dispersion_imag
_atom_type_scat_source
C C 0.0033 0.0016 'International Tables Vol C Tables 4.2.6.8 and 6.1.1.4'
N N 0.0061 0.0033 'International Tables Vol C Tables 4.2.6.8 and 6.1.1.4'
O O 0.0106 0.0060 'International Tables Vol C Tables 4.2.6.8 and 6.1.1.4'
Zn Zn 0.2839 1.4301 'International Tables Vol C Tables 4.2.6.8 and 6.1.1.4'
H H 0.0000 0.0000 'International Tables Vol C Tables 4.2.6.8 and 6.1.1.4'

loop_
_geom_angle_atom_site_label_1
_geom_angle_atom_site_label_2
_geom_angle_atom_site_label_3
_geom_angle
_geom_angle_site_symmetry_1
_geom_angle_site_symmetry_3
O1 Zn1 N1 115.2(7) . .
O1 Zn1 N2 94.2(6) . 7_444
N1 Zn1 N2 111.2(3) . 7_444
O1 Zn1 N4 123.5(6) . 8_454
N1 Zn1 N4 105.8(3) . 8_454
N2 Zn1 N4 105.7(3) 7_444 8_454
O1 Zn1 C6 27.8(3) . .
N1 Zn1 C6 113.0(8) . .
N2 Zn1 C6 118.5(5) 7_444 .
N4 Zn1 C6 101.1(6) 8_454 .
C1 N1 C5 103.4(7) . .
C1 N1 Zn1 125.5(6) . .
C5 N1 Zn1 130.1(6) . .
N2 C1 N1 114.4(8) . .
N2 C1 H1 122.8 . .
N1 C1 H1 122.8 . .
C1 N2 C2 105.2(7) . .
C1 N2 Zn1 125.9(6) . 7_445
C2 N2 Zn1 128.8(6) . 7_445
N3 C2 N2 126.8(7) . .
N3 C2 C5 125.7(7) . .
N2 C2 C5 107.4(7) . .
C3 N3 C2 114.2(7) . .
N3 C3 N4 124.9(8) . .
N3 C3 H3 117.6 . .
N4 C3 H3 117.6 . .
C4 N4 C3 121.1(7) . .
C4 N4 Zn1 117.6(5) . 6_444
C3 N4 Zn1 121.1(6) . 6_444
N4 C4 C5 117.1(7) . .
N4 C4 H4 121.5 . .
C5 C4 H4 121.5 . .
N1 C5 C2 109.5(7) . .
N1 C5 C4 133.5(7) . .
C2 C5 C4 117.0(7) . .
C6 O1 Zn1 102.8(10) . .
O1 C6 O2 123.8(12) . .
O1 C6 C7 116.8(10) . .
O2 C6 C7 116.4(10) . .
O1 C6 Zn1 49.4(8) . .
O2 C6 Zn1 77.2(9) . .
C7 C6 Zn1 166.1(10) . .
C6 C7 H7A 109.5 . .
C6 C7 H7B 109.5 . .
H7A C7 H7B 109.5 . .
C6 C7 H7C 109.5 . .
H7A C7 H7C 109.5 . .
H7B C7 H7C 109.5 . .

loop_
_geom_bond_atom_site_label_1
_geom_bond_atom_site_label_2
_geom_bond_distance
_geom_bond_site_symmetry_2
Zn1 O1 2.00(2) .
Zn1 N1 2.006(8) .
Zn1 N2 2.014(7) 7_444
Zn1 N4 2.054(8) 8_454
Zn1 C6 2.566(18) .
N1 C1 1.348(11) .
N1 C5 1.359(11) .
C1 N2 1.329(12) .
C1 H1 0.9300 .
N2 C2 1.358(10) .
N2 Zn1 2.014(7) 7_445
C2 N3 1.329(11) .
C2 C5 1.390(11) .
N3 C3 1.322(11) .
C3 N4 1.357(11) .
C3 H3 0.9300 .
N4 C4 1.341(11) .
N4 Zn1 2.054(8) 6_444
C4 C5 1.403(11) .
C4 H4 0.9300 .
O1 C6 1.228(9) .
O2 C6 1.254(9) .
C6 C7 1.562(10) .
C7 H7A 0.9600 .
C7 H7B 0.9600 .
C7 H7C 0.9600 .

loop_
_geom_torsion_atom_site_label_1
_geom_torsion_atom_site_label_2
_geom_torsion_atom_site_label_3
_geom_torsion_atom_site_label_4
_geom_torsion
_geom_torsion_site_symmetry_1
_geom_torsion_site_symmetry_4
O1 Zn1 N1 C1 132.3(8) . .
N2 Zn1 N1 C1 26.7(7) 7_444 .
N4 Zn1 N1 C1 -87.5(7) 8_454 .
C6 Zn1 N1 C1 162.8(8) . .
O1 Zn1 N1 C5 -34.2(9) . .
N2 Zn1 N1 C5 -139.8(7) 7_444 .
N4 Zn1 N1 C5 105.9(7) 8_454 .
C6 Zn1 N1 C5 -3.8(9) . .
C5 N1 C1 N2 -0.1(10) . .
Zn1 N1 C1 N2 -169.5(5) . .
N1 C1 N2 C2 1.3(9) . .
N1 C1 N2 Zn1 -178.2(5) . 7_445
C1 N2 C2 N3 -179.2(8) . .
Zn1 N2 C2 N3 0.2(12) 7_445 .
C1 N2 C2 C5 -1.9(8) . .
Zn1 N2 C2 C5 177.6(5) 7_445 .
N2 C2 N3 C3 177.2(8) . .
C5 C2 N3 C3 0.3(12) . .
C2 N3 C3 N4 -2.2(13) . .
N3 C3 N4 C4 2.8(14) . .
N3 C3 N4 Zn1 -172.8(7) . 6_444
C3 N4 C4 C5 -1.3(12) . .
Zn1 N4 C4 C5 174.4(6) 6_444 .
C1 N1 C5 C2 -1.2(9) . .
Zn1 N1 C5 C2 167.6(6) . .
C1 N1 C5 C4 176.9(9) . .
Zn1 N1 C5 C4 -14.3(14) . .
N3 C2 C5 N1 179.3(7) . .
N2 C2 C5 N1 2.0(9) . .
N3 C2 C5 C4 0.9(12) . .
N2 C2 C5 C4 -176.5(7) . .
N4 C4 C5 N1 -178.3(9) . .
N4 C4 C5 C2 -0.4(12) . .
N1 Zn1 O1 C6 92(2) . .
N2 Zn1 O1 C6 -152(2) 7_444 .
N4 Zn1 O1 C6 -40(2) 8_454 .
Zn1 O1 C6 O2 -22(4) . .
Zn1 O1 C6 C7 178(2) . .
N1 Zn1 C6 O1 -100.8(19) . .
N2 Zn1 C6 O1 32(2) 7_444 .
N4 Zn1 C6 O1 146.6(19) 8_454 .
O1 Zn1 C6 O2 161(3) . .
N1 Zn1 C6 O2 60.3(19) . .
N2 Zn1 C6 O2 -167.1(15) 7_444 .
N4 Zn1 C6 O2 -52.3(18) 8_454 .
O1 Zn1 C6 C7 -7(9) . .
N1 Zn1 C6 C7 -108(9) . .
N2 Zn1 C6 C7 25(10) 7_444 .
N4 Zn1 C6 C7 139(9) 8_454 .
